data_4301461
loop_
_publ_author_name
'David L. Rogow'
'Claudia H. Swanson'
'Allen G. Oliver'
'Scott R. J. Oliver'

_publ_section_title
;
Two Related Gadolinium Aquo Carbonate 2-D and 3-D Structures and Their
Thermal, Spectroscopic, and Paramagnetic Properties
;
_journal_name_full 'Inorganic Chemistry'
_journal_page_first 1533
_journal_page_last 1541
_journal_paper_doi 10.1021/ic801844b
_journal_volume 48
_journal_year 2009
_chemical_formula_moiety 'C2 H6 Gd N O7'
_chemical_formula_sum 'C2 H6 Gd N O7'
_chemical_formula_weight 313.33
_chemical_name_systematic
; 
 ? 
;
_space_group_IT_number 61
_symmetry_cell_setting orthorhombic
_symmetry_space_group_name_Hall '-P 2ac 2ab'
_symmetry_space_group_name_H-M 'P b c a'
_atom_sites_solution_hydrogens geom
_atom_sites_solution_primary direct
_atom_sites_solution_secondary difmap
_audit_creation_method SHELXL-97
_cell_angle_alpha 90.00
_cell_angle_beta 90.00
_cell_angle_gamma 90.00
_cell_formula_units_Z 8
_cell_length_a 6.051(3)
_cell_length_b 9.205(5)
_cell_length_c 24.743(13)
_cell_measurement_temperature 153(2)
_cell_volume 1378.2(12)
_computing_cell_refinement 'Bruker SAINT v7.34'
_computing_data_collection 'Bruker APEX-II v2.1-4'
_computing_data_reduction 'Bruker SAINT v7.34'
_computing_structure_refinement 'SHELXL-97 (Sheldrick, 1997)'
_computing_structure_solution 'SHELXS-97 (Sheldrick, 1990)'
_diffrn_ambient_temperature 150(2)
_diffrn_detector_area_resol_mean 83.33
_diffrn_measured_fraction_theta_full 0.995
_diffrn_measured_fraction_theta_max 0.995
_diffrn_measurement_device_type 'Bruker APEX-II'
_diffrn_measurement_method \w/2\q-scans
_diffrn_radiation_monochromator graphite
_diffrn_radiation_source 'fine-focus sealed tube'
_diffrn_radiation_type MoK\a
_diffrn_radiation_wavelength 0.71073
_diffrn_reflns_av_R_equivalents 0.0613
_diffrn_reflns_av_sigmaI/netI 0.0354
_diffrn_reflns_limit_h_max 8
_diffrn_reflns_limit_h_min -8
_diffrn_reflns_limit_k_max 12
_diffrn_reflns_limit_k_min -12
_diffrn_reflns_limit_l_max 32
_diffrn_reflns_limit_l_min -32
_diffrn_reflns_number 12706
_diffrn_reflns_theta_full 28.18
_diffrn_reflns_theta_max 28.18
_diffrn_reflns_theta_min 3.29
_exptl_absorpt_coefficient_mu 9.620
_exptl_absorpt_correction_T_max 0.8309
_exptl_absorpt_correction_T_min 0.5133
_exptl_absorpt_correction_type empirical
_exptl_crystal_colour colorless
_exptl_crystal_density_diffrn 3.020
_exptl_crystal_density_method 'not measured'
_exptl_crystal_description plates
_exptl_crystal_F_000 1160
_exptl_crystal_size_max 0.08
_exptl_crystal_size_mid 0.06
_exptl_crystal_size_min 0.02
_refine_diff_density_max 1.137
_refine_diff_density_min -0.958
_refine_diff_density_rms 0.230
_refine_ls_extinction_method none
_refine_ls_goodness_of_fit_ref 1.033
_refine_ls_hydrogen_treatment mixed
_refine_ls_matrix_type full
_refine_ls_number_parameters 118
_refine_ls_number_reflns 1683
_refine_ls_number_restraints 0
_refine_ls_restrained_S_all 1.033
_refine_ls_R_factor_all 0.0440
_refine_ls_R_factor_gt 0.0265
_refine_ls_shift/su_max 0.082
_refine_ls_shift/su_mean 0.003
_refine_ls_structure_factor_coef Fsqd
_refine_ls_weighting_details 'calc w=1/[\s^2^(Fo^2^)+(0.0130P)^2^+12.7996P] where P=(Fo^2^+2Fc^2^)/3'
_refine_ls_weighting_scheme calc
_refine_ls_wR_factor_gt 0.0495
_refine_ls_wR_factor_ref 0.0548
_reflns_number_gt 1309
_reflns_number_total 1683
_reflns_threshold_expression >2sigma(I)
_cod_data_source_file ic801844b_si_001.cif
_cod_data_source_block xsc06009
_cod_depositor_comments
;
The following automatic conversions were performed:
'_symmetry_cell_setting' value 'Orthorhombic' changed to 'orthorhombic'
according to '/home/saulius/struct/CIF-dictionaries/cif_core.dic'
dictionary named 'cif_core.dic' version 2.4.1 from
2010-06-29.

'_exptl_absorpt_correction_type' value 'Empirical' changed to
'empirical' according to
'/home/saulius/struct/CIF-dictionaries/cif_core.dic' dictionary named
'cif_core.dic' version 2.4.1 from 2010-06-29.

Automatic conversion script
Id: cif_fix_enum 1527 2010-12-29 10:47:43Z saulius 
;
_cod_database_code 4301461

loop_
_symmetry_equiv_pos_as_xyz
'x, y, z'
'-x+1/2, -y, z+1/2'
'-x, y+1/2, -z+1/2'
'x+1/2, -y+1/2, -z'
'-x, -y, -z'
'x-1/2, y, -z-1/2'
'x, -y-1/2, z-1/2'
'-x-1/2, y-1/2, z'

loop_
_atom_site_label
_atom_site_type_symbol
_atom_site_fract_x
_atom_site_fract_y
_atom_site_fract_z
_atom_site_U_iso_or_equiv
_atom_site_adp_type
_atom_site_occupancy
_atom_site_symmetry_multiplicity
_atom_site_calc_flag
_atom_site_refinement_flags
_atom_site_disorder_assembly
_atom_site_disorder_group
Gd1 Gd 0.23292(4) 0.08866(3) 0.307860(10) 0.00530(8) Uani 1 1 d . . .
O1 O 0.1643(6) 0.0973(5) 0.40287(16) 0.0102(8) Uani 1 1 d . . .
O2 O -0.0826(7) 0.2014(4) 0.35058(16) 0.0101(9) Uani 1 1 d . . .
O3 O -0.1140(8) 0.2204(6) 0.44043(18) 0.0246(12) Uani 1 1 d . . .
O4 O 0.1329(6) -0.1635(4) 0.32362(16) 0.0069(8) Uani 1 1 d . . .
O5 O -0.0867(6) -0.0452(4) 0.26774(16) 0.0071(8) Uani 1 1 d . . .
O6 O -0.0577(6) -0.2894(4) 0.26424(15) 0.0069(8) Uani 1 1 d . . .
C1 C -0.0166(10) 0.1747(7) 0.3996(2) 0.0103(12) Uani 1 1 d . . .
C2 C -0.0109(9) -0.1664(6) 0.2846(2) 0.0075(11) Uani 1 1 d . . .
O7 O 0.5584(7) 0.0018(5) 0.3517(2) 0.0117(10) Uani 1 1 d . . .
H7A H 0.665(12) 0.040(8) 0.347(3) 0.014 Uiso 1 1 d . . .
H7B H 0.591(12) -0.065(8) 0.348(3) 0.014 Uiso 1 1 d . . .
N1 N 0.4529(10) 0.3142(7) 0.4495(2) 0.0171(12) Uani 1 1 d . . .
H1A H 0.364(12) 0.235(8) 0.437(3) 0.021 Uiso 1 1 d . . .
H1B H 0.575(13) 0.297(8) 0.443(3) 0.021 Uiso 1 1 d . . .
H1C H 0.403(11) 0.404(8) 0.435(3) 0.021 Uiso 1 1 d . . .
H1D H 0.426(12) 0.315(8) 0.485(3) 0.021 Uiso 1 1 d . . .

loop_
_atom_site_aniso_label
_atom_site_aniso_U_11
_atom_site_aniso_U_22
_atom_site_aniso_U_33
_atom_site_aniso_U_23
_atom_site_aniso_U_13
_atom_site_aniso_U_12
Gd1 0.00586(12) 0.00422(12) 0.00583(12) 0.00009(12) -0.00005(12) -0.00026(11)
O1 0.0115(18) 0.012(2) 0.0069(19) -0.0009(18) 0.0017(15) 0.0033(18)
O2 0.011(2) 0.013(2) 0.007(2) -0.0007(17) -0.0002(17) -0.0003(17)
O3 0.023(2) 0.042(3) 0.008(2) -0.001(2) 0.002(2) 0.016(2)
O4 0.0062(19) 0.0069(19) 0.0075(19) -0.0007(16) -0.0019(15) -0.0020(15)
O5 0.0069(19) 0.0031(18) 0.011(2) 0.0030(16) -0.0001(16) -0.0020(15)
O6 0.0080(19) 0.0050(19) 0.008(2) -0.0017(16) -0.0005(15) -0.0002(15)
C1 0.008(3) 0.012(3) 0.011(3) -0.001(3) 0.002(2) 0.000(2)
C2 0.006(3) 0.009(3) 0.008(3) 0.003(3) 0.003(2) 0.003(2)
O7 0.008(2) 0.009(2) 0.019(2) 0.001(2) 0.0003(18) 0.0024(17)
N1 0.017(3) 0.022(3) 0.012(3) 0.000(3) 0.000(2) -0.003(3)

loop_
_atom_type_symbol
_atom_type_description
_atom_type_scat_dispersion_real
_atom_type_scat_dispersion_imag
_atom_type_scat_source
C C 0.0033 0.0016 'International Tables Vol C Tables 4.2.6.8 and 6.1.1.4'
H H 0.0000 0.0000 'International Tables Vol C Tables 4.2.6.8 and 6.1.1.4'
N N 0.0061 0.0033 'International Tables Vol C Tables 4.2.6.8 and 6.1.1.4'
O O 0.0106 0.0060 'International Tables Vol C Tables 4.2.6.8 and 6.1.1.4'
Gd Gd -0.1653 3.9035 'International Tables Vol C Tables 4.2.6.8 and 6.1.1.4'

loop_
_geom_angle_atom_site_label_1
_geom_angle_atom_site_label_2
_geom_angle_atom_site_label_3
_geom_angle
_geom_angle_site_symmetry_1
_geom_angle_site_symmetry_3
_geom_angle_publ_flag
O6 Gd1 O7 150.91(15) 3 . ?
O6 Gd1 O1 130.57(13) 3 . ?
O7 Gd1 O1 72.98(15) . . ?
O6 Gd1 O2 76.78(14) 3 . ?
O7 Gd1 O2 126.68(15) . . ?
O1 Gd1 O2 54.41(13) . . ?
O6 Gd1 O4 117.65(13) 3 . ?
O7 Gd1 O4 79.20(15) . . ?
O1 Gd1 O4 80.24(14) . . ?
O2 Gd1 O4 98.25(14) . . ?
O6 Gd1 O4 80.00(13) 3 8_665 ?
O7 Gd1 O4 88.06(15) . 8_665 ?
O1 Gd1 O4 82.54(14) . 8_665 ?
O2 Gd1 O4 78.01(13) . 8_665 ?
O4 Gd1 O4 160.96(18) . 8_665 ?
O6 Gd1 O5 82.21(13) 3 6_656 ?
O7 Gd1 O5 79.27(15) . 6_656 ?
O1 Gd1 O5 146.24(14) . 6_656 ?
O2 Gd1 O5 152.49(13) . 6_656 ?
O4 Gd1 O5 75.96(13) . 6_656 ?
O4 Gd1 O5 115.74(13) 8_665 6_656 ?
O6 Gd1 O5 65.57(13) 3 . ?
O7 Gd1 O5 130.86(15) . . ?
O1 Gd1 O5 105.84(13) . . ?
O2 Gd1 O5 76.95(14) . . ?
O4 Gd1 O5 53.14(13) . . ?
O4 Gd1 O5 141.07(13) 8_665 . ?
O5 Gd1 O5 78.29(9) 6_656 . ?
O6 Gd1 O6 79.26(9) 3 8_665 ?
O7 Gd1 O6 72.46(15) . 8_665 ?
O1 Gd1 O6 123.02(13) . 8_665 ?
O2 Gd1 O6 127.95(13) . 8_665 ?
O4 Gd1 O6 133.78(13) . 8_665 ?
O4 Gd1 O6 52.59(12) 8_665 8_665 ?
O5 Gd1 O6 63.57(12) 6_656 8_665 ?
O5 Gd1 O6 131.02(13) . 8_665 ?
O6 Gd1 C2 90.38(15) 3 . ?
O7 Gd1 C2 104.16(16) . . ?
O1 Gd1 C2 97.89(16) . . ?
O2 Gd1 C2 91.92(15) . . ?
O4 Gd1 C2 27.27(15) . . ?
O4 Gd1 C2 167.38(15) 8_665 . ?
O5 Gd1 C2 70.47(15) 6_656 . ?
O5 Gd1 C2 26.78(14) . . ?
O6 Gd1 C2 133.79(15) 8_665 . ?
O6 Gd1 C1 103.48(16) 3 . ?
O7 Gd1 C1 99.73(17) . . ?
O1 Gd1 C1 27.29(15) . . ?
O2 Gd1 C1 27.17(15) . . ?
O4 Gd1 C1 90.32(16) . . ?
O4 Gd1 C1 77.85(15) 8_665 . ?
O5 Gd1 C1 166.21(15) 6_656 . ?
O5 Gd1 C1 92.50(15) . . ?
O6 Gd1 C1 129.50(15) 8_665 . ?
C2 Gd1 C1 96.71(17) . . ?
O6 Gd1 C2 74.80(15) 3 8_665 ?
O7 Gd1 C2 82.58(17) . 8_665 ?
O1 Gd1 C2 105.85(16) . 8_665 ?
O2 Gd1 C2 102.31(16) . 8_665 ?
O4 Gd1 C2 158.14(15) . 8_665 ?
O4 Gd1 C2 26.83(15) 8_665 8_665 ?
O5 Gd1 C2 88.91(15) 6_656 8_665 ?
O5 Gd1 C2 139.53(15) . 8_665 ?
O6 Gd1 C2 26.23(14) 8_665 8_665 ?
C2 Gd1 C2 156.3(2) . 8_665 ?
C1 Gd1 C2 104.65(18) . 8_665 ?
C1 O1 Gd1 95.9(3) . . ?
C1 O2 Gd1 94.8(3) . . ?
C2 O4 Gd1 93.8(3) . . ?
C2 O4 Gd1 94.8(3) . 8_655 ?
Gd1 O4 Gd1 141.30(17) . 8_655 ?
C2 O5 Gd1 146.6(4) . 6_556 ?
C2 O5 Gd1 91.3(3) . . ?
Gd1 O5 Gd1 113.18(14) 6_556 . ?
C2 O6 Gd1 145.4(4) . 3_545 ?
C2 O6 Gd1 93.1(3) . 8_655 ?
Gd1 O6 Gd1 117.67(15) 3_545 8_655 ?
O3 C1 O2 123.2(5) . . ?
O3 C1 O1 122.1(6) . . ?
O2 C1 O1 114.7(5) . . ?
O3 C1 Gd1 175.2(5) . . ?
O2 C1 Gd1 58.0(3) . . ?
O1 C1 Gd1 56.8(3) . . ?
O6 C2 O5 124.7(5) . . ?
O6 C2 O4 117.5(5) . . ?
O5 C2 O4 117.7(5) . . ?
O6 C2 Gd1 159.2(4) . . ?
O5 C2 Gd1 61.9(3) . . ?
O4 C2 Gd1 58.9(3) . . ?
O6 C2 Gd1 60.7(3) . 8_655 ?
O5 C2 Gd1 164.2(4) . 8_655 ?
O4 C2 Gd1 58.3(3) . 8_655 ?
Gd1 C2 Gd1 107.76(19) . 8_655 ?
Gd1 O7 H7A 119(6) . . ?
Gd1 O7 H7B 121(7) . . ?
H7A O7 H7B 100(8) . . ?
H1A N1 H1B 108(7) . . ?
H1A N1 H1C 111(6) . . ?
H1B N1 H1C 114(7) . . ?
H1A N1 H1D 103(6) . . ?
H1B N1 H1D 112(7) . . ?
H1C N1 H1D 108(6) . . ?

loop_
_geom_bond_atom_site_label_1
_geom_bond_atom_site_label_2
_geom_bond_distance
_geom_bond_site_symmetry_2
_geom_bond_publ_flag
Gd1 O6 2.360(4) 3 ?
Gd1 O7 2.386(5) . ?
Gd1 O1 2.389(4) . ?
Gd1 O2 2.417(4) . ?
Gd1 O4 2.430(4) . ?
Gd1 O4 2.453(4) 8_665 ?
Gd1 O5 2.492(4) 6_656 ?
Gd1 O5 2.499(4) . ?
Gd1 O6 2.508(4) 8_665 ?
Gd1 C2 2.832(6) . ?
Gd1 C1 2.839(6) . ?
Gd1 C2 2.872(6) 8_665 ?
O1 C1 1.308(7) . ?
O2 C1 1.301(7) . ?
O3 C1 1.243(7) . ?
O4 C2 1.301(7) . ?
O4 Gd1 2.453(4) 8_655 ?
O5 C2 1.276(7) . ?
O5 Gd1 2.492(4) 6_556 ?
O6 C2 1.271(7) . ?
O6 Gd1 2.360(4) 3_545 ?
O6 Gd1 2.508(4) 8_655 ?
C2 Gd1 2.872(6) 8_655 ?
O7 H7A 0.74(7) . ?
O7 H7B 0.65(7) . ?
N1 H1A 0.96(8) . ?
N1 H1B 0.77(8) . ?
N1 H1C 0.95(7) . ?
N1 H1D 0.90(8) . ?

loop_
_geom_hbond_atom_site_label_D
_geom_hbond_atom_site_label_H
_geom_hbond_atom_site_label_A
_geom_hbond_distance_DH
_geom_hbond_distance_HA
_geom_hbond_distance_DA
_geom_hbond_angle_DHA
_geom_hbond_site_symmetry_A
O7 H7A O2 0.74(7) 2.13(7) 2.845(6) 161(7) 1_655
O7 H7B O2 0.65(7) 2.15(7) 2.769(6) 159(9) 8_655
N1 H1A O1 0.96(8) 1.94(8) 2.892(8) 171(6) .
N1 H1B O3 0.77(8) 2.01(8) 2.769(8) 167(8) 1_655
N1 H1D O3 0.90(8) 1.88(8) 2.771(8) 169(7) 4_556

loop_
_geom_torsion_atom_site_label_1
_geom_torsion_atom_site_label_2
_geom_torsion_atom_site_label_3
_geom_torsion_atom_site_label_4
_geom_torsion
_geom_torsion_site_symmetry_1
_geom_torsion_site_symmetry_2
_geom_torsion_site_symmetry_3
_geom_torsion_site_symmetry_4
_geom_torsion_publ_flag
O6 Gd1 O1 C1 8.0(4) 3 . . . ?
O7 Gd1 O1 C1 168.2(4) . . . . ?
O2 Gd1 O1 C1 -2.7(3) . . . . ?
O4 Gd1 O1 C1 -110.2(3) . . . . ?
O4 Gd1 O1 C1 77.9(3) 8_665 . . . ?
O5 Gd1 O1 C1 -155.8(3) 6_656 . . . ?
O5 Gd1 O1 C1 -63.2(4) . . . . ?
O6 Gd1 O1 C1 113.3(3) 8_665 . . . ?
C2 Gd1 O1 C1 -89.4(4) . . . . ?
C2 Gd1 O1 C1 91.3(4) 8_665 . . . ?
O6 Gd1 O2 C1 -169.1(4) 3 . . . ?
O7 Gd1 O2 C1 -8.3(4) . . . . ?
O1 Gd1 O2 C1 2.7(3) . . . . ?
O4 Gd1 O2 C1 74.3(3) . . . . ?
O4 Gd1 O2 C1 -86.7(3) 8_665 . . . ?
O5 Gd1 O2 C1 149.7(3) 6_656 . . . ?
O5 Gd1 O2 C1 123.4(3) . . . . ?
O6 Gd1 O2 C1 -104.3(3) 8_665 . . . ?
C2 Gd1 O2 C1 101.0(3) . . . . ?
C2 Gd1 O2 C1 -98.2(3) 8_665 . . . ?
O6 Gd1 O4 C2 -1.3(4) 3 . . . ?
O7 Gd1 O4 C2 -156.0(3) . . . . ?
O1 Gd1 O4 C2 129.6(3) . . . . ?
O2 Gd1 O4 C2 78.0(3) . . . . ?
O4 Gd1 O4 C2 155.1(3) 8_665 . . . ?
O5 Gd1 O4 C2 -74.5(3) 6_656 . . . ?
O5 Gd1 O4 C2 11.2(3) . . . . ?
O6 Gd1 O4 C2 -103.5(3) 8_665 . . . ?
C1 Gd1 O4 C2 104.1(3) . . . . ?
C2 Gd1 O4 C2 -122.0(6) 8_665 . . . ?
O6 Gd1 O4 Gd1 101.3(3) 3 . . 8_655 ?
O7 Gd1 O4 Gd1 -53.4(3) . . . 8_655 ?
O1 Gd1 O4 Gd1 -127.7(3) . . . 8_655 ?
O2 Gd1 O4 Gd1 -179.3(3) . . . 8_655 ?
O4 Gd1 O4 Gd1 -102.2(4) 8_665 . . 8_655 ?
O5 Gd1 O4 Gd1 28.1(3) 6_656 . . 8_655 ?
O5 Gd1 O4 Gd1 113.9(3) . . . 8_655 ?
O6 Gd1 O4 Gd1 -0.8(4) 8_665 . . 8_655 ?
C2 Gd1 O4 Gd1 102.6(4) . . . 8_655 ?
C1 Gd1 O4 Gd1 -153.2(3) . . . 8_655 ?
C2 Gd1 O4 Gd1 -19.4(6) 8_665 . . 8_655 ?
O6 Gd1 O5 C2 156.4(4) 3 . . . ?
O7 Gd1 O5 C2 5.2(4) . . . . ?
O1 Gd1 O5 C2 -75.8(3) . . . . ?
O2 Gd1 O5 C2 -122.4(3) . . . . ?
O4 Gd1 O5 C2 -11.4(3) . . . . ?
O4 Gd1 O5 C2 -173.6(3) 8_665 . . . ?
O5 Gd1 O5 C2 69.7(3) 6_656 . . . ?
O6 Gd1 O5 C2 108.2(3) 8_665 . . . ?
C1 Gd1 O5 C2 -100.0(3) . . . . ?
C2 Gd1 O5 C2 143.9(4) 8_665 . . . ?
O6 Gd1 O5 Gd1 -0.30(14) 3 . . 6_556 ?
O7 Gd1 O5 Gd1 -151.47(17) . . . 6_556 ?
O1 Gd1 O5 Gd1 127.55(16) . . . 6_556 ?
O2 Gd1 O5 Gd1 80.93(17) . . . 6_556 ?
O4 Gd1 O5 Gd1 -168.1(2) . . . 6_556 ?
O4 Gd1 O5 Gd1 29.7(3) 8_665 . . 6_556 ?
O5 Gd1 O5 Gd1 -87.0(2) 6_656 . . 6_556 ?
O6 Gd1 O5 Gd1 -48.5(2) 8_665 . . 6_556 ?
C2 Gd1 O5 Gd1 -156.7(4) . . . 6_556 ?
C1 Gd1 O5 Gd1 103.37(19) . . . 6_556 ?
C2 Gd1 O5 Gd1 -12.8(3) 8_665 . . 6_556 ?
Gd1 O2 C1 O3 174.5(6) . . . . ?
Gd1 O2 C1 O1 -4.4(5) . . . . ?
Gd1 O1 C1 O3 -174.4(6) . . . . ?
Gd1 O1 C1 O2 4.4(5) . . . . ?
O6 Gd1 C1 O3 -95(6) 3 . . . ?
O7 Gd1 C1 O3 67(6) . . . . ?
O1 Gd1 C1 O3 78(6) . . . . ?
O2 Gd1 C1 O3 -106(6) . . . . ?
O4 Gd1 C1 O3 146(6) . . . . ?
O4 Gd1 C1 O3 -19(6) 8_665 . . . ?
O5 Gd1 C1 O3 151(5) 6_656 . . . ?
O5 Gd1 C1 O3 -161(6) . . . . ?
O6 Gd1 C1 O3 -8(6) 8_665 . . . ?
C2 Gd1 C1 O3 172(6) . . . . ?
C2 Gd1 C1 O3 -18(6) 8_665 . . . ?
O6 Gd1 C1 O2 10.9(4) 3 . . . ?
O7 Gd1 C1 O2 173.3(3) . . . . ?
O1 Gd1 C1 O2 -175.3(6) . . . . ?
O4 Gd1 C1 O2 -107.6(3) . . . . ?
O4 Gd1 C1 O2 87.4(3) 8_665 . . . ?
O5 Gd1 C1 O2 -102.1(7) 6_656 . . . ?
O5 Gd1 C1 O2 -54.5(3) . . . . ?
O6 Gd1 C1 O2 98.0(3) 8_665 . . . ?
C2 Gd1 C1 O2 -81.1(3) . . . . ?
C2 Gd1 C1 O2 88.5(3) 8_665 . . . ?
O6 Gd1 C1 O1 -173.8(3) 3 . . . ?
O7 Gd1 C1 O1 -11.5(4) . . . . ?
O2 Gd1 C1 O1 175.3(6) . . . . ?
O4 Gd1 C1 O1 67.6(3) . . . . ?
O4 Gd1 C1 O1 -97.3(3) 8_665 . . . ?
O5 Gd1 C1 O1 73.1(7) 6_656 . . . ?
O5 Gd1 C1 O1 120.7(3) . . . . ?
O6 Gd1 C1 O1 -86.7(4) 8_665 . . . ?
C2 Gd1 C1 O1 94.2(3) . . . . ?
C2 Gd1 C1 O1 -96.3(3) 8_665 . . . ?
Gd1 O6 C2 O5 8.6(10) 3_545 . . . ?
Gd1 O6 C2 O5 162.5(5) 8_655 . . . ?
Gd1 O6 C2 O4 -167.8(4) 3_545 . . . ?
Gd1 O6 C2 O4 -13.9(5) 8_655 . . . ?
Gd1 O6 C2 Gd1 -93.5(12) 3_545 . . . ?
Gd1 O6 C2 Gd1 60.3(12) 8_655 . . . ?
Gd1 O6 C2 Gd1 -153.9(6) 3_545 . . 8_655 ?
Gd1 O5 C2 O6 -18.3(10) 6_556 . . . ?
Gd1 O5 C2 O6 -156.9(5) . . . . ?
Gd1 O5 C2 O4 158.2(4) 6_556 . . . ?
Gd1 O5 C2 O4 19.6(5) . . . . ?
Gd1 O5 C2 Gd1 138.6(6) 6_556 . . . ?
Gd1 O5 C2 Gd1 87.0(17) 6_556 . . 8_655 ?
Gd1 O5 C2 Gd1 -51.7(16) . . . 8_655 ?
Gd1 O4 C2 O6 156.5(5) . . . . ?
Gd1 O4 C2 O6 14.3(5) 8_655 . . . ?
Gd1 O4 C2 O5 -20.2(5) . . . . ?
Gd1 O4 C2 O5 -162.4(5) 8_655 . . . ?
Gd1 O4 C2 Gd1 -142.2(2) 8_655 . . . ?
Gd1 O4 C2 Gd1 142.2(2) . . . 8_655 ?
O6 Gd1 C2 O6 93.0(12) 3 . . . ?
O7 Gd1 C2 O6 -61.6(12) . . . . ?
O1 Gd1 C2 O6 -135.9(12) . . . . ?
O2 Gd1 C2 O6 169.7(12) . . . . ?
O4 Gd1 C2 O6 -85.9(12) . . . . ?
O4 Gd1 C2 O6 133.0(10) 8_665 . . . ?
O5 Gd1 C2 O6 11.4(12) 6_656 . . . ?
O5 Gd1 C2 O6 114.4(13) . . . . ?
O6 Gd1 C2 O6 17.5(13) 8_665 . . . ?
C1 Gd1 C2 O6 -163.4(12) . . . . ?
C2 Gd1 C2 O6 42.5(14) 8_665 . . . ?
O6 Gd1 C2 O5 -21.4(3) 3 . . . ?
O7 Gd1 C2 O5 -175.9(3) . . . . ?
O1 Gd1 C2 O5 109.7(3) . . . . ?
O2 Gd1 C2 O5 55.4(3) . . . . ?
O4 Gd1 C2 O5 159.7(5) . . . . ?
O4 Gd1 C2 O5 18.6(9) 8_665 . . . ?
O5 Gd1 C2 O5 -103.0(3) 6_656 . . . ?
O6 Gd1 C2 O5 -96.8(3) 8_665 . . . ?
C1 Gd1 C2 O5 82.2(3) . . . . ?
C2 Gd1 C2 O5 -71.9(4) 8_665 . . . ?
O6 Gd1 C2 O4 178.8(3) 3 . . . ?
O7 Gd1 C2 O4 24.3(3) . . . . ?
O1 Gd1 C2 O4 -50.0(3) . . . . ?
O2 Gd1 C2 O4 -104.4(3) . . . . ?
O4 Gd1 C2 O4 -141.1(7) 8_665 . . . ?
O5 Gd1 C2 O4 97.3(3) 6_656 . . . ?
O5 Gd1 C2 O4 -159.7(5) . . . . ?
O6 Gd1 C2 O4 103.4(3) 8_665 . . . ?
C1 Gd1 C2 O4 -77.5(3) . . . . ?
C2 Gd1 C2 O4 128.3(4) 8_665 . . . ?
O6 Gd1 C2 Gd1 145.68(18) 3 . . 8_655 ?
O7 Gd1 C2 Gd1 -8.9(2) . . . 8_655 ?
O1 Gd1 C2 Gd1 -83.21(19) . . . 8_655 ?
O2 Gd1 C2 Gd1 -137.53(19) . . . 8_655 ?
O4 Gd1 C2 Gd1 -33.2(2) . . . 8_655 ?
O4 Gd1 C2 Gd1 -174.3(6) 8_665 . . 8_655 ?
O5 Gd1 C2 Gd1 64.08(18) 6_656 . . 8_655 ?
O5 Gd1 C2 Gd1 167.1(4) . . . 8_655 ?
O6 Gd1 C2 Gd1 70.3(3) 8_665 . . 8_655 ?
C1 Gd1 C2 Gd1 -110.7(2) . . . 8_655 ?
C2 Gd1 C2 Gd1 95.2(4) 8_665 . . 8_655 ?
